data_7017217
loop_
_publ_author_name
'Hall, Benjamin R.'
'Manck, Lauren E.'
'Tidmarsh, Ian S.'
'Stephenson, Andrew'
'Taylor, Brian F.'
'Blaikie, Emma J.'
'Griend, Douglas A Vander'
'Ward, Michael D.'

_publ_section_title
;
 Structures, host-guest chemistry and mechanism of stepwise self-assembly
 of M(4)L(6) tetrahedral cage complexes.
;
_journal_issue 45
_journal_name_full 'Dalton transactions (Cambridge, England : 2003)'
_journal_page_first 12132
_journal_page_last 12145
_journal_paper_doi 10.1039/c1dt10781j
_journal_volume 40
_journal_year 2011
_chemical_formula_sum 'C216 H174 B8 Cd4 F26 N36'
_chemical_formula_weight 4303.99
_chemical_name_systematic
;
?
;
_space_group_IT_number 197
_symmetry_cell_setting cubic
_symmetry_space_group_name_Hall 'I 2 2 3'
_symmetry_space_group_name_H-M 'I 2 3'
_atom_sites_solution_hydrogens geom
_atom_sites_solution_primary direct
_atom_sites_solution_secondary difmap
_audit_creation_method SHELXL-97
_cell_angle_alpha 90.00
_cell_angle_beta 90.00
_cell_angle_gamma 90.00
_cell_formula_units_Z 8
_cell_length_a 35.7585(7)
_cell_length_b 35.7585(7)
_cell_length_c 35.7585(7)
_cell_measurement_reflns_used 9843
_cell_measurement_temperature 150(2)
_cell_measurement_theta_max 17.68
_cell_measurement_theta_min 2.28
_cell_volume 45723.3(16)
_computing_cell_refinement 'Bruker SMART'
_computing_data_collection 'Bruker SMART'
_computing_data_reduction 'Bruker SAINT'
_computing_molecular_graphics 'Bruker SHELXTL'
_computing_publication_material 'Bruker SHELXTL'
_computing_structure_refinement 'Bruker SHELXTL'
_computing_structure_solution 'Bruker SHELXTL'
_diffrn_ambient_temperature 150(2)
_diffrn_measured_fraction_theta_full 1.000
_diffrn_measured_fraction_theta_max 1.000
_diffrn_measurement_device_type 'CCD area detector'
_diffrn_measurement_method 'phi and omega scans'
_diffrn_radiation_monochromator graphite
_diffrn_radiation_source 'fine-focus sealed tube'
_diffrn_radiation_type MoK\a
_diffrn_radiation_wavelength 0.71073
_diffrn_reflns_av_R_equivalents 0.1665
_diffrn_reflns_av_sigmaI/netI 0.0742
_diffrn_reflns_limit_h_max 38
_diffrn_reflns_limit_h_min -38
_diffrn_reflns_limit_k_max 38
_diffrn_reflns_limit_k_min -23
_diffrn_reflns_limit_l_max 38
_diffrn_reflns_limit_l_min -37
_diffrn_reflns_number 171664
_diffrn_reflns_theta_full 22.49
_diffrn_reflns_theta_max 22.49
_diffrn_reflns_theta_min 0.81
_exptl_absorpt_coefficient_mu 0.445
_exptl_absorpt_correction_T_max 0.8970
_exptl_absorpt_correction_T_min 0.8083
_exptl_absorpt_correction_type multi-scan
_exptl_absorpt_process_details SADABS
_exptl_crystal_colour colourless
_exptl_crystal_density_diffrn 1.250
_exptl_crystal_density_method 'not measured'
_exptl_crystal_description needle
_exptl_crystal_F_000 17504
_exptl_crystal_size_max 0.50
_exptl_crystal_size_mid 0.25
_exptl_crystal_size_min 0.25
_refine_diff_density_max 0.745
_refine_diff_density_min -0.372
_refine_diff_density_rms 0.094
_refine_ls_abs_structure_details 'Flack H D (1983), Acta Cryst. A39, 876-881'
_refine_ls_abs_structure_Flack 0.05(4)
_refine_ls_extinction_method none
_refine_ls_goodness_of_fit_ref 0.990
_refine_ls_hydrogen_treatment constr
_refine_ls_matrix_type full
_refine_ls_number_parameters 695
_refine_ls_number_reflns 9998
_refine_ls_number_restraints 656
_refine_ls_restrained_S_all 0.965
_refine_ls_R_factor_all 0.1156
_refine_ls_R_factor_gt 0.0826
_refine_ls_shift/su_max 0.001
_refine_ls_shift/su_mean 0.000
_refine_ls_structure_factor_coef Fsqd
_refine_ls_weighting_details 'calc w=1/[\s^2^(Fo^2^)+(0.1575P)^2^+0.0000P] where P=(Fo^2^+2Fc^2^)/3'
_refine_ls_weighting_scheme calc
_refine_ls_wR_factor_gt 0.2156
_refine_ls_wR_factor_ref 0.2371
_reflns_number_gt 6119
_reflns_number_total 9998
_reflns_threshold_expression >2sigma(I)
_cod_data_source_file c1dt10781j.txt
_cod_data_source_block imw1321
_cod_depositor_comments
;
The following automatic conversions were performed:

'_symmetry_cell_setting' value 'Cubic' changed to 'cubic' according
to /home/saulius/struct/CIF-dictionaries/cif_core.dic dictionary
named 'cif_core.dic' version 2.4.1 from 2010-06-29.

Automatic conversion script
Id: cif_fix_values 1715 2011-07-08 13:25:40Z adriana 
;
_cod_original_sg_symbol_H-M 'I23 '
_cod_database_code 7017217

loop_
_symmetry_equiv_pos_as_xyz
'x, y, z'
'-x, -y, z'
'-x, y, -z'
'x, -y, -z'
'z, x, y'
'z, -x, -y'
'-z, -x, y'
'-z, x, -y'
'y, z, x'
'-y, z, -x'
'y, -z, -x'
'-y, -z, x'
'x+1/2, y+1/2, z+1/2'
'-x+1/2, -y+1/2, z+1/2'
'-x+1/2, y+1/2, -z+1/2'
'x+1/2, -y+1/2, -z+1/2'
'z+1/2, x+1/2, y+1/2'
'z+1/2, -x+1/2, -y+1/2'
'-z+1/2, -x+1/2, y+1/2'
'-z+1/2, x+1/2, -y+1/2'
'y+1/2, z+1/2, x+1/2'
'-y+1/2, z+1/2, -x+1/2'
'y+1/2, -z+1/2, -x+1/2'
'-y+1/2, -z+1/2, x+1/2'

loop_
_atom_site_label
_atom_site_type_symbol
_atom_site_fract_x
_atom_site_fract_y
_atom_site_fract_z
_atom_site_U_iso_or_equiv
_atom_site_adp_type
_atom_site_occupancy
_atom_site_symmetry_multiplicity
_atom_site_calc_flag
_atom_site_refinement_flags
_atom_site_disorder_assembly
_atom_site_disorder_group
Cd1 Cd 0.63797(3) 0.63797(3) 0.36203(3) 0.1024(6) Uani 1 3 d S . .
Cd2 Cd 0.66969(3) 0.93764(2) 0.22840(2) 0.0799(3) Uani 1 1 d . . .
N111 N 0.5918(2) 0.5989(2) 0.3366(2) 0.107(3) Uani 1 1 d G . .
C112 C 0.60172(19) 0.5791(3) 0.3046(3) 0.127(3) Uani 1 1 d GU . .
C113 C 0.5757(3) 0.5559(3) 0.2873(2) 0.127(2) Uani 1 1 d GU . .
H113 H 0.5825 0.5424 0.2655 0.153 Uiso 1 1 calc R . .
C114 C 0.5399(2) 0.5526(3) 0.3019(3) 0.128(2) Uani 1 1 d GU . .
H114 H 0.5221 0.5368 0.2901 0.154 Uiso 1 1 calc R . .
C115 C 0.5300(2) 0.5724(3) 0.3338(3) 0.129(2) Uani 1 1 d GU . .
H115 H 0.5055 0.5702 0.3438 0.155 Uiso 1 1 calc R . .
C116 C 0.5560(3) 0.5956(3) 0.3512(2) 0.129(3) Uani 1 1 d GU . .
H116 H 0.5492 0.6091 0.3730 0.154 Uiso 1 1 calc R . .
N121 N 0.7108(2) 0.69571(18) 0.39124(19) 0.103(3) Uani 1 1 d GU . .
N122 N 0.68995(17) 0.6619(2) 0.39173(19) 0.103(3) Uani 1 1 d GU . .
C123 C 0.7070(2) 0.63734(18) 0.4178(2) 0.093(2) Uani 1 1 d GU . .
C124 C 0.7384(2) 0.6560(2) 0.43350(18) 0.093(2) Uani 1 1 d GU . .
H124 H 0.7550 0.6461 0.4518 0.111 Uiso 1 1 calc R . .
C125 C 0.74072(19) 0.6920(2) 0.4171(2) 0.093(2) Uani 1 1 d GU . .
H125 H 0.7591 0.7105 0.4224 0.111 Uiso 1 1 calc R . .
C126 C 0.6988(3) 0.7261(4) 0.3703(3) 0.0956(14) Uani 1 1 d U . .
H12A H 0.6878 0.7167 0.3467 0.115 Uiso 1 1 calc R . .
H12B H 0.7210 0.7413 0.3637 0.115 Uiso 1 1 calc R . .
N131 N 0.6385(2) 0.99423(16) 0.21560(17) 0.079(3) Uani 1 1 d G . .
C132 C 0.5998(2) 0.99161(17) 0.2137(2) 0.1075(16) Uani 1 1 d GU . .
C133 C 0.57892(18) 1.0214(2) 0.2000(3) 0.1079(16) Uani 1 1 d GU . .
H133 H 0.5524 1.0196 0.1987 0.129 Uiso 1 1 calc R . .
C134 C 0.5968(2) 1.05388(18) 0.1882(2) 0.1077(17) Uani 1 1 d GU . .
H134 H 0.5826 1.0743 0.1789 0.129 Uiso 1 1 calc R . .
C135 C 0.6356(2) 1.05650(16) 0.1902(2) 0.1073(17) Uani 1 1 d GU . .
H135 H 0.6478 1.0787 0.1821 0.129 Uiso 1 1 calc R . .
C136 C 0.65639(18) 1.0267(2) 0.2039(2) 0.1064(18) Uani 1 1 d GU . .
H136 H 0.6829 1.0285 0.2052 0.128 Uiso 1 1 calc R . .
N141 N 0.5812(2) 0.90129(15) 0.2510(2) 0.097(2) Uani 1 1 d GU . .
N142 N 0.60501(17) 0.9301(2) 0.2375(2) 0.097(2) Uani 1 1 d GU . .
C143 C 0.5822(3) 0.96066(17) 0.2265(2) 0.1085(17) Uani 1 1 d GU . .
C144 C 0.5444(2) 0.9508(2) 0.2331(3) 0.1100(17) Uani 1 1 d GU . .
H144 H 0.5232 0.9661 0.2283 0.132 Uiso 1 1 calc R . .
C145 C 0.54371(19) 0.9141(2) 0.2483(3) 0.1106(19) Uani 1 1 d GU . .
H145 H 0.5220 0.9005 0.2554 0.133 Uiso 1 1 calc R . .
C146 C 0.5951(4) 0.8682(3) 0.2658(3) 0.0988(14) Uani 1 1 d U . .
H14A H 0.6194 0.8623 0.2539 0.119 Uiso 1 1 calc R . .
H14B H 0.5776 0.8475 0.2601 0.119 Uiso 1 1 calc R . .
C151 C 0.6312(2) 0.80698(18) 0.3869(2) 0.0971(12) Uani 1 1 d GU . .
C152 C 0.6574(2) 0.7835(2) 0.37035(18) 0.0964(12) Uani 1 1 d GU . .
H152 H 0.6668 0.7890 0.3461 0.116 Uiso 1 1 calc R . .
C153 C 0.6699(2) 0.7519(2) 0.3893(2) 0.0960(12) Uani 1 1 d GU . .
C154 C 0.6562(2) 0.74388(18) 0.4248(2) 0.0967(13) Uani 1 1 d GU . .
H154 H 0.6647 0.7223 0.4378 0.116 Uiso 1 1 calc R . .
C155 C 0.6300(2) 0.7674(2) 0.44130(18) 0.0975(13) Uani 1 1 d GU . .
H155 H 0.6207 0.7619 0.4655 0.117 Uiso 1 1 calc R . .
C156 C 0.6175(2) 0.7989(2) 0.4223(2) 0.0975(12) Uani 1 1 d GU . .
H156 H 0.5996 0.8150 0.4336 0.117 Uiso 1 1 calc R . .
C161 C 0.6181(2) 0.84071(18) 0.3658(2) 0.0978(12) Uani 1 1 d GU . .
C162 C 0.6129(2) 0.83940(17) 0.3273(2) 0.0980(12) Uani 1 1 d GU . .
H162 H 0.6178 0.8170 0.3139 0.118 Uiso 1 1 calc R . .
C163 C 0.6004(2) 0.8709(2) 0.30827(16) 0.0985(12) Uani 1 1 d GU . .
C164 C 0.5931(2) 0.90377(17) 0.3278(2) 0.0992(13) Uani 1 1 d GU . .
H164 H 0.5846 0.9253 0.3148 0.119 Uiso 1 1 calc R . .
C165 C 0.5984(2) 0.90508(17) 0.3663(2) 0.0990(13) Uani 1 1 d GU . .
H165 H 0.5934 0.9275 0.3796 0.119 Uiso 1 1 calc R . .
C166 C 0.6109(2) 0.8736(2) 0.38525(16) 0.0986(12) Uani 1 1 d GU . .
H166 H 0.6145 0.8745 0.4116 0.118 Uiso 1 1 calc R . .
N211 N 0.6594(2) 0.91205(16) 0.16977(15) 0.077(2) Uani 1 1 d G . .
C212 C 0.68513(17) 0.92179(17) 0.1423(2) 0.0884(14) Uani 1 1 d GU . .
C213 C 0.6792(2) 0.9111(2) 0.10542(18) 0.0881(14) Uani 1 1 d GU . .
H213 H 0.6968 0.9177 0.0866 0.106 Uiso 1 1 calc R . .
C214 C 0.6475(2) 0.89059(19) 0.09599(15) 0.0882(14) Uani 1 1 d GU . .
H214 H 0.6434 0.8833 0.0708 0.106 Uiso 1 1 calc R . .
C215 C 0.62178(18) 0.88085(18) 0.1235(2) 0.0875(14) Uani 1 1 d GU . .
H215 H 0.6001 0.8669 0.1170 0.105 Uiso 1 1 calc R . .
C216 C 0.62772(18) 0.89158(18) 0.16034(18) 0.0868(15) Uani 1 1 d GU . .
H216 H 0.6101 0.8849 0.1791 0.104 Uiso 1 1 calc R . .
N221 N 0.7539(2) 0.97614(18) 0.19145(17) 0.093(2) Uani 1 1 d GDU . .
N222 N 0.71905(19) 0.9571(2) 0.18995(18) 0.093(2) Uani 1 1 d GU . .
C223 C 0.71482(19) 0.9421(2) 0.1534(2) 0.0892(14) Uani 1 1 d GU . .
C224 C 0.7470(2) 0.9519(2) 0.13235(15) 0.0909(15) Uani 1 1 d GU . .
H224 H 0.7516 0.9455 0.1070 0.109 Uiso 1 1 calc R . .
C225 C 0.77118(18) 0.9729(2) 0.1559(2) 0.0922(16) Uani 1 1 d GU . .
H225 H 0.7948 0.9830 0.1490 0.111 Uiso 1 1 calc R . .
C226 C 0.7663(3) 0.99651(17) 0.22212(18) 0.0897(15) Uani 1 1 d DU . .
H22A H 0.7459 1.0130 0.2311 0.108 Uiso 1 1 calc R . .
H22B H 0.7876 1.0125 0.2146 0.108 Uiso 1 1 calc R . .
N231 N 0.6830(3) 0.9570(2) 0.2880(2) 0.080(3) Uani 1 1 d . . .
C232 C 0.6966(4) 0.9300(3) 0.3126(3) 0.0867(13) Uani 1 1 d U . .
C233 C 0.7008(3) 0.9373(3) 0.3491(3) 0.0877(13) Uani 1 1 d U . .
H233 H 0.7088 0.9180 0.3655 0.105 Uiso 1 1 calc R . .
C234 C 0.6937(4) 0.9728(3) 0.3632(3) 0.0884(14) Uani 1 1 d U . .
H234 H 0.6973 0.9782 0.3890 0.106 Uiso 1 1 calc R . .
C235 C 0.6817(3) 0.9987(3) 0.3398(3) 0.0889(14) Uani 1 1 d U . .
H235 H 0.6774 1.0233 0.3488 0.107 Uiso 1 1 calc R . .
C236 C 0.6753(4) 0.9912(3) 0.3035(3) 0.0891(15) Uani 1 1 d U . .
H236 H 0.6652 1.0103 0.2880 0.107 Uiso 1 1 calc R . .
N241 N 0.70144(13) 0.84784(12) 0.25411(13) 0.0718(17) Uani 1 1 d GU . .
N242 N 0.69141(17) 0.88561(13) 0.26116(16) 0.0717(17) Uani 1 1 d GU . .
C243 C 0.7036(2) 0.89493(15) 0.29778(17) 0.0865(13) Uani 1 1 d GU . .
C244 C 0.7212(2) 0.86292(19) 0.31335(14) 0.0871(14) Uani 1 1 d GU . .
H244 H 0.7320 0.8613 0.3376 0.105 Uiso 1 1 calc R . .
C245 C 0.7199(2) 0.83382(14) 0.28637(16) 0.0871(15) Uani 1 1 d GU . .
H245 H 0.7296 0.8093 0.2894 0.105 Uiso 1 1 calc R . .
C246 C 0.6929(2) 0.83074(19) 0.22074(16) 0.0730(13) Uani 1 1 d GU . .
H24A H 0.6674 0.8386 0.2134 0.088 Uiso 1 1 calc R . .
H24B H 0.6921 0.8034 0.2251 0.088 Uiso 1 1 calc R . .
C251 C 0.80928(19) 0.91412(14) 0.2749(2) 0.0884(15) Uani 1 1 d GU . .
C252 C 0.7957(2) 0.93629(19) 0.24603(16) 0.0880(14) Uani 1 1 d GU . .
H252 H 0.7981 0.9282 0.2208 0.106 Uiso 1 1 calc R . .
C253 C 0.7786(2) 0.97028(17) 0.25399(18) 0.0889(14) Uani 1 1 d GDU . .
C254 C 0.77509(19) 0.98210(15) 0.2909(2) 0.0893(14) Uani 1 1 d GU . .
H254 H 0.7634 1.0053 0.2963 0.107 Uiso 1 1 calc R . .
C255 C 0.7887(2) 0.95993(19) 0.31976(16) 0.0894(14) Uani 1 1 d GU . .
H255 H 0.7862 0.9680 0.3450 0.107 Uiso 1 1 calc R . .
C256 C 0.8057(2) 0.92593(17) 0.31180(18) 0.0890(15) Uani 1 1 d GU . .
H256 H 0.8150 0.9108 0.3316 0.107 Uiso 1 1 calc R . .
C261 C 0.73316(19) 0.82670(17) 0.12366(15) 0.0740(12) Uani 1 1 d GU . .
C262 C 0.70949(15) 0.82202(17) 0.15413(19) 0.0735(12) Uani 1 1 d GU . .
H262 H 0.6871 0.8079 0.1515 0.088 Uiso 1 1 calc R . .
C263 C 0.71856(17) 0.83793(18) 0.18842(16) 0.0737(12) Uani 1 1 d GU . .
C264 C 0.75130(18) 0.85853(17) 0.19224(15) 0.0744(12) Uani 1 1 d GU . .
H264 H 0.7575 0.8694 0.2157 0.089 Uiso 1 1 calc R . .
C265 C 0.77498(15) 0.86321(16) 0.16177(19) 0.0750(12) Uani 1 1 d GU . .
H265 H 0.7974 0.8773 0.1644 0.090 Uiso 1 1 calc R . .
C266 C 0.76591(17) 0.84730(18) 0.12748(16) 0.0747(12) Uani 1 1 d GU . .
H266 H 0.7821 0.8505 0.1067 0.090 Uiso 1 1 calc R . .
B1 B 0.5000 0.8365(4) 0.5000 0.057(4) Uani 1 2 d S . .
C61 C 0.5385(2) 0.8644(3) 0.4931(3) 0.140(2) Uani 1 1 d GU . .
C62 C 0.5345(2) 0.8972(3) 0.4727(3) 0.141(2) Uani 1 1 d GU . .
H62 H 0.5108 0.9039 0.4628 0.169 Uiso 1 1 calc R . .
C63 C 0.5653(3) 0.9201(3) 0.4666(3) 0.141(2) Uani 1 1 d GU . .
H63 H 0.5626 0.9426 0.4526 0.169 Uiso 1 1 calc R . .
C64 C 0.6001(2) 0.9103(3) 0.4809(3) 0.141(2) Uani 1 1 d GU . .
H64 H 0.6211 0.9260 0.4768 0.169 Uiso 1 1 calc R . .
C65 C 0.6040(2) 0.8774(3) 0.5014(3) 0.141(2) Uani 1 1 d GU . .
H65 H 0.6278 0.8707 0.5112 0.169 Uiso 1 1 calc R . .
C66 C 0.5733(3) 0.8545(3) 0.5075(3) 0.140(2) Uani 1 1 d GU . .
H66 H 0.5760 0.8321 0.5214 0.168 Uiso 1 1 calc R . .
C67 C 0.5035(3) 0.8105(3) 0.5392(2) 0.124(2) Uani 1 1 d GU . .
C68 C 0.5229(3) 0.7768(3) 0.5392(2) 0.124(2) Uani 1 1 d GU . .
H68 H 0.5316 0.7665 0.5164 0.149 Uiso 1 1 calc R . .
C69 C 0.5296(2) 0.7583(2) 0.5728(3) 0.124(2) Uani 1 1 d GU . .
H69 H 0.5428 0.7353 0.5728 0.149 Uiso 1 1 calc R . .
C70 C 0.5168(3) 0.7735(3) 0.6062(2) 0.124(2) Uani 1 1 d GU . .
H70 H 0.5214 0.7609 0.6291 0.149 Uiso 1 1 calc R . .
C71 C 0.4974(3) 0.8072(3) 0.6061(2) 0.124(2) Uani 1 1 d GU . .
H71 H 0.4887 0.8175 0.6290 0.149 Uiso 1 1 calc R . .
C72 C 0.4907(2) 0.8257(2) 0.5726(3) 0.124(2) Uani 1 1 d GU . .
H72 H 0.4774 0.8487 0.5725 0.148 Uiso 1 1 calc R . .
B21 B 0.7295(3) 0.7295(3) 0.2705(3) 0.088(7) Uiso 1 3 d SD . .
F22 F 0.69917(16) 0.74992(16) 0.28314(17) 0.0840(17) Uiso 1 1 d D . .
F23 F 0.7524(2) 0.7524(2) 0.2476(2) 0.112(4) Uiso 1 3 d SD . .
B31X B 0.7830(5) 0.7922(5) 0.4016(5) 0.083(5) Uiso 0.50 1 d PDU A 1
F32X F 0.7621(4) 0.8134(4) 0.3780(4) 0.103(2) Uiso 0.50 1 d PDU A 1
F33X F 0.8165(5) 0.8080(6) 0.4097(7) 0.111(3) Uiso 0.50 1 d PDU A 1
F34X F 0.7631(6) 0.7841(5) 0.4342(4) 0.103(2) Uiso 0.50 1 d PDU A 1
F35X F 0.7888(4) 0.7566(3) 0.3838(4) 0.103(2) Uiso 0.50 1 d PDU A 1
B31Y B 0.7830(7) 0.8049(7) 0.4044(7) 0.083(5) Uiso 0.25 1 d PDU B 2
F32Y F 0.7623(7) 0.8340(7) 0.3893(7) 0.103(2) Uiso 0.25 1 d PDU B 2
F33Y F 0.8188(7) 0.8171(9) 0.4145(10) 0.111(3) Uiso 0.25 1 d PDU B 2
F34Y F 0.7642(11) 0.7905(9) 0.4365(7) 0.103(2) Uiso 0.25 1 d PDU B 2
F35Y F 0.7859(8) 0.7749(7) 0.3781(7) 0.103(2) Uiso 0.25 1 d PDU B 2
B31Z B 0.7809(7) 0.7912(7) 0.4054(7) 0.083(5) Uiso 0.25 1 d PDU C 3
F32Z F 0.7669(8) 0.7916(7) 0.3683(5) 0.103(2) Uiso 0.25 1 d PDU C 3
F33Z F 0.8173(7) 0.8062(9) 0.4067(10) 0.111(3) Uiso 0.25 1 d PDU C 3
F34Z F 0.7568(7) 0.8122(7) 0.4288(6) 0.103(2) Uiso 0.25 1 d PDU C 3
F35Z F 0.7816(7) 0.7530(6) 0.4185(7) 0.103(2) Uiso 0.25 1 d PDU C 3

loop_
_atom_site_aniso_label
_atom_site_aniso_U_11
_atom_site_aniso_U_22
_atom_site_aniso_U_33
_atom_site_aniso_U_23
_atom_site_aniso_U_13
_atom_site_aniso_U_12
Cd1 0.1024(6) 0.1024(6) 0.1024(6) -0.0303(7) -0.0303(7) 0.0303(7)
Cd2 0.1097(7) 0.0553(5) 0.0748(6) -0.0114(4) -0.0171(5) 0.0025(5)
N111 0.119(8) 0.101(7) 0.101(8) -0.036(6) -0.032(7) 0.041(6)
C112 0.094(5) 0.153(7) 0.133(6) -0.031(5) -0.008(4) 0.010(5)
C113 0.095(5) 0.154(6) 0.134(6) -0.031(5) -0.008(4) 0.009(4)
C114 0.095(5) 0.155(6) 0.134(6) -0.031(5) -0.007(4) 0.008(4)
C115 0.096(5) 0.156(6) 0.134(6) -0.032(5) -0.006(4) 0.007(4)
C116 0.096(5) 0.156(7) 0.134(6) -0.032(5) -0.005(4) 0.007(5)
N121 0.128(7) 0.105(6) 0.076(4) -0.023(5) -0.004(4) 0.060(5)
N122 0.128(7) 0.105(6) 0.076(4) -0.023(5) -0.005(4) 0.060(5)
C123 0.090(5) 0.116(6) 0.072(5) -0.034(4) -0.021(4) 0.046(5)
C124 0.090(5) 0.116(6) 0.072(5) -0.035(4) -0.021(4) 0.045(5)
C125 0.091(5) 0.116(6) 0.072(5) -0.035(4) -0.021(4) 0.045(5)
C126 0.094(3) 0.096(3) 0.097(3) -0.022(3) -0.021(3) 0.028(2)
N131 0.127(8) 0.044(5) 0.065(5) -0.016(4) -0.005(5) 0.002(5)
C132 0.129(4) 0.080(3) 0.114(4) -0.004(3) -0.018(4) 0.010(3)
C133 0.130(4) 0.080(3) 0.114(4) -0.005(3) -0.017(4) 0.012(3)
C134 0.130(4) 0.079(3) 0.114(4) -0.005(3) -0.017(4) 0.012(3)
C135 0.131(4) 0.078(3) 0.113(4) -0.005(3) -0.017(4) 0.012(3)
C136 0.130(4) 0.078(3) 0.112(4) -0.005(3) -0.017(4) 0.011(3)
N141 0.103(6) 0.065(5) 0.124(6) -0.010(4) -0.006(5) 0.003(4)
N142 0.103(6) 0.065(5) 0.123(6) -0.010(4) -0.006(5) 0.003(4)
C143 0.129(4) 0.081(3) 0.115(4) -0.003(3) -0.019(4) 0.009(3)
C144 0.130(4) 0.083(3) 0.117(4) -0.003(3) -0.020(4) 0.008(3)
C145 0.130(4) 0.084(3) 0.118(4) -0.002(3) -0.020(4) 0.007(3)
C146 0.103(3) 0.092(3) 0.102(3) -0.019(2) -0.021(3) 0.024(3)
C151 0.097(3) 0.095(2) 0.099(2) -0.022(2) -0.020(2) 0.028(2)
C152 0.096(3) 0.095(3) 0.098(3) -0.022(2) -0.021(2) 0.028(2)
C153 0.095(3) 0.095(3) 0.097(3) -0.022(2) -0.021(2) 0.028(2)
C154 0.096(3) 0.096(3) 0.098(3) -0.021(2) -0.020(2) 0.029(2)
C155 0.097(3) 0.097(3) 0.099(3) -0.021(2) -0.019(2) 0.029(2)
C156 0.097(3) 0.096(3) 0.100(3) -0.022(2) -0.019(2) 0.029(2)
C161 0.099(3) 0.094(2) 0.101(2) -0.021(2) -0.021(2) 0.028(2)
C162 0.100(3) 0.093(3) 0.101(2) -0.020(2) -0.021(2) 0.027(2)
C163 0.101(3) 0.092(3) 0.102(3) -0.020(2) -0.020(2) 0.026(2)
C164 0.102(3) 0.093(3) 0.103(3) -0.020(2) -0.020(3) 0.026(2)
C165 0.101(3) 0.093(2) 0.103(3) -0.021(2) -0.020(3) 0.027(2)
C166 0.100(3) 0.094(2) 0.102(3) -0.021(2) -0.020(2) 0.027(2)
N211 0.104(7) 0.041(4) 0.087(6) -0.003(4) -0.005(5) 0.003(4)
C212 0.114(4) 0.056(3) 0.095(3) -0.007(2) -0.009(3) 0.005(2)
C213 0.114(4) 0.056(3) 0.094(3) -0.005(2) -0.009(3) 0.005(2)
C214 0.114(4) 0.057(3) 0.094(3) -0.004(3) -0.011(3) 0.005(2)
C215 0.112(4) 0.057(3) 0.093(3) -0.005(3) -0.012(3) 0.004(3)
C216 0.111(4) 0.057(3) 0.093(3) -0.004(3) -0.012(3) 0.003(3)
N221 0.106(5) 0.066(4) 0.108(5) -0.016(4) -0.009(5) -0.002(3)
N222 0.105(5) 0.066(4) 0.107(5) -0.016(4) -0.010(5) -0.002(3)
C223 0.115(4) 0.057(3) 0.096(3) -0.008(3) -0.008(3) 0.005(2)
C224 0.116(4) 0.059(3) 0.098(3) -0.009(3) -0.007(3) 0.004(3)
C225 0.116(4) 0.061(3) 0.100(4) -0.008(3) -0.008(3) 0.003(3)
C226 0.084(3) 0.062(3) 0.123(4) -0.030(3) -0.010(3) -0.010(3)
N231 0.108(7) 0.041(4) 0.089(6) -0.016(4) -0.029(5) -0.010(4)
C232 0.115(3) 0.064(3) 0.081(3) -0.003(2) -0.014(3) 0.002(3)
C233 0.118(3) 0.065(3) 0.081(3) -0.002(2) -0.013(3) 0.001(3)
C234 0.121(4) 0.065(3) 0.080(3) -0.003(2) -0.013(3) 0.001(3)
C235 0.123(4) 0.064(3) 0.080(3) -0.003(2) -0.013(3) 0.001(3)
C236 0.123(4) 0.064(3) 0.080(3) -0.003(3) -0.014(3) 0.001(3)
N241 0.069(4) 0.059(3) 0.088(4) -0.005(3) -0.011(3) -0.003(3)
N242 0.069(4) 0.059(3) 0.088(4) -0.005(3) -0.011(3) -0.004(3)
C243 0.113(4) 0.065(3) 0.082(3) -0.003(2) -0.015(3) 0.003(3)
C244 0.112(4) 0.066(3) 0.083(3) -0.003(2) -0.016(3) 0.004(3)
C245 0.111(4) 0.066(3) 0.084(3) -0.004(3) -0.017(3) 0.004(3)
C246 0.075(3) 0.054(3) 0.090(3) -0.010(3) -0.023(2) 0.005(2)
C251 0.082(3) 0.063(3) 0.121(4) -0.030(3) -0.009(3) -0.009(2)
C252 0.082(3) 0.061(3) 0.121(4) -0.031(3) -0.009(3) -0.010(2)
C253 0.083(3) 0.062(3) 0.122(4) -0.031(3) -0.009(3) -0.009(2)
C254 0.083(3) 0.063(3) 0.122(4) -0.031(3) -0.008(3) -0.008(2)
C255 0.083(3) 0.064(3) 0.122(4) -0.030(3) -0.007(3) -0.008(3)
C256 0.082(3) 0.064(3) 0.121(4) -0.030(3) -0.007(3) -0.008(2)
C261 0.076(3) 0.055(3) 0.092(3) -0.010(2) -0.021(2) 0.006(2)
C262 0.076(3) 0.054(3) 0.091(3) -0.010(2) -0.022(2) 0.006(2)
C263 0.076(3) 0.054(2) 0.091(3) -0.010(2) -0.022(2) 0.005(2)
C264 0.077(3) 0.054(3) 0.092(3) -0.010(2) -0.021(2) 0.004(2)
C265 0.077(3) 0.055(3) 0.093(3) -0.010(2) -0.020(2) 0.005(2)
C266 0.077(3) 0.055(3) 0.092(3) -0.010(2) -0.020(2) 0.006(2)
B1 0.025(7) 0.069(10) 0.076(10) 0.000 -0.024(7) 0.000
C61 0.111(5) 0.139(6) 0.171(6) 0.036(5) 0.021(5) -0.013(4)
C62 0.111(5) 0.139(6) 0.172(6) 0.036(5) 0.021(5) -0.013(4)
C63 0.112(5) 0.140(6) 0.172(6) 0.036(5) 0.021(5) -0.014(4)
C64 0.112(5) 0.140(6) 0.172(6) 0.036(5) 0.021(5) -0.014(4)
C65 0.111(5) 0.140(6) 0.171(6) 0.036(5) 0.021(5) -0.014(4)
C66 0.111(5) 0.139(6) 0.171(6) 0.036(5) 0.021(5) -0.014(4)
C67 0.109(5) 0.170(6) 0.091(4) 0.023(4) -0.005(4) -0.037(4)
C68 0.109(5) 0.170(6) 0.092(4) 0.023(4) -0.005(4) -0.036(4)
C69 0.109(5) 0.171(6) 0.092(4) 0.023(4) -0.006(4) -0.037(4)
C70 0.110(5) 0.171(6) 0.092(4) 0.023(4) -0.006(4) -0.037(4)
C71 0.110(5) 0.171(6) 0.092(4) 0.023(4) -0.005(4) -0.037(4)
C72 0.110(5) 0.170(6) 0.091(4) 0.023(4) -0.005(4) -0.037(4)

loop_
_atom_type_symbol
_atom_type_description
_atom_type_scat_dispersion_real
_atom_type_scat_dispersion_imag
_atom_type_scat_source
C C 0.0033 0.0016 'International Tables Vol C Tables 4.2.6.8 and 6.1.1.4'
H H 0.0000 0.0000 'International Tables Vol C Tables 4.2.6.8 and 6.1.1.4'
B B 0.0013 0.0007 'International Tables Vol C Tables 4.2.6.8 and 6.1.1.4'
N N 0.0061 0.0033 'International Tables Vol C Tables 4.2.6.8 and 6.1.1.4'
F F 0.0171 0.0103 'International Tables Vol C Tables 4.2.6.8 and 6.1.1.4'
Cd Cd -0.8075 1.2024 'International Tables Vol C Tables 4.2.6.8 and 6.1.1.4'

loop_
_geom_angle_atom_site_label_1
_geom_angle_atom_site_label_2
_geom_angle_atom_site_label_3
_geom_angle
_geom_angle_site_symmetry_1
_geom_angle_site_symmetry_3
N122 Cd1 N122 104.1(6) . 8_656
N122 Cd1 N122 104.1(5) . 11_566
N122 Cd1 N122 104.1(6) 8_656 11_566
N122 Cd1 N111 90.7(3) . 11_566
N122 Cd1 N111 70.9(5) 8_656 11_566
N122 Cd1 N111 165.2(6) 11_566 11_566
N122 Cd1 N111 70.9(3) . 8_656
N122 Cd1 N111 165.2(5) 8_656 8_656
N122 Cd1 N111 90.7(5) 11_566 8_656
N111 Cd1 N111 94.9(3) 11_566 8_656
N122 Cd1 N111 165.2(3) . .
N122 Cd1 N111 90.7(6) 8_656 .
N122 Cd1 N111 70.9(6) 11_566 .
N111 Cd1 N111 94.9(3) 11_566 .
N111 Cd1 N111 94.9(3) 8_656 .
N231 Cd2 N211 173.9(3) . .
N231 Cd2 N242 72.8(2) . .
N211 Cd2 N242 101.1(2) . .
N231 Cd2 N222 107.4(3) . .
N211 Cd2 N222 72.9(2) . .
N242 Cd2 N222 106.3(3) . .
N231 Cd2 N142 96.3(3) . .
N211 Cd2 N142 85.6(3) . .
N242 Cd2 N142 99.6(3) . .
N222 Cd2 N142 148.9(3) . .
N231 Cd2 N131 91.1(3) . .
N211 Cd2 N131 95.1(2) . .
N242 Cd2 N131 160.2(2) . .
N222 Cd2 N131 89.3(3) . .
N142 Cd2 N131 70.1(3) . .
C112 N111 C116 120.0 . .
C112 N111 Cd1 116.4(5) . .
C116 N111 Cd1 123.6(5) . .
C123 C112 C113 122.9(10) 11_566 .
C123 C112 N111 117.0(10) 11_566 .
C113 C112 N111 120.0 . .
C112 C113 C114 120.0 . .
C112 C113 H113 120.0 . .
C114 C113 H113 120.0 . .
C115 C114 C113 120.0 . .
C115 C114 H114 120.0 . .
C113 C114 H114 120.0 . .
C114 C115 C116 120.0 . .
C114 C115 H115 120.0 . .
C116 C115 H115 120.0 . .
C115 C116 N111 120.0 . .
C115 C116 H116 120.0 . .
N111 C116 H116 120.0 . .
C126 N121 C125 130.9(8) . .
C126 N121 N122 120.8(8) . .
C125 N121 N122 108.0 . .
C123 N122 N121 108.0 . .
C123 N122 Cd1 114.9(4) . .
N121 N122 Cd1 137.1(4) . .
C112 C123 C124 131.1(10) 8_656 .
C112 C123 N122 120.4(11) 8_656 .
C124 C123 N122 108.0 . .
C123 C124 C125 108.0 . .
C123 C124 H124 126.0 . .
C125 C124 H124 126.0 . .
N121 C125 C124 108.0 . .
N121 C125 H125 126.0 . .
C124 C125 H125 126.0 . .
N121 C126 C153 116.0(9) . .
N121 C126 H12A 108.3 . .
C153 C126 H12A 108.3 . .
N121 C126 H12B 108.3 . .
C153 C126 H12B 108.3 . .
H12A C126 H12B 107.4 . .
C132 N131 C136 120.0 . .
C132 N131 Cd2 115.1(4) . .
C136 N131 Cd2 123.9(4) . .
C143 C132 N131 120.0(7) . .
C143 C132 C133 119.9(7) . .
N131 C132 C133 120.0 . .
C132 C133 C134 120.0 . .
C132 C133 H133 120.0 . .
C134 C133 H133 120.0 . .
C135 C134 C133 120.0 . .
C135 C134 H134 120.0 . .
C133 C134 H134 120.0 . .
C134 C135 C136 120.0 . .
C134 C135 H135 120.0 . .
C136 C135 H135 120.0 . .
C135 C136 N131 120.0 . .
C135 C136 H136 120.0 . .
N131 C136 H136 120.0 . .
C146 N141 N142 122.2(8) . .
C146 N141 C145 129.7(8) . .
N142 N141 C145 108.0 . .
N141 N142 C143 108.0 . .
N141 N142 Cd2 136.1(4) . .
C143 N142 Cd2 115.9(4) . .
C132 C143 N142 117.3(7) . .
C132 C143 C144 134.6(7) . .
N142 C143 C144 108.0 . .
C143 C144 C145 108.0 . .
C143 C144 H144 126.0 . .
C145 C144 H144 126.0 . .
N141 C145 C144 108.0 . .
N141 C145 H145 126.0 . .
C144 C145 H145 126.0 . .
N141 C146 C163 111.5(9) . .
N141 C146 H14A 109.3 . .
C163 C146 H14A 109.3 . .
N141 C146 H14B 109.3 . .
C163 C146 H14B 109.3 . .
H14A C146 H14B 108.0 . .
C152 C151 C156 120.0 . .
C152 C151 C161 119.0(6) . .
C156 C151 C161 121.0(6) . .
C151 C152 C153 120.0 . .
C151 C152 H152 120.0 . .
C153 C152 H152 120.0 . .
C152 C153 C154 120.0 . .
C152 C153 C126 119.1(7) . .
C154 C153 C126 120.9(7) . .
C155 C154 C153 120.0 . .
C155 C154 H154 120.0 . .
C153 C154 H154 120.0 . .
C156 C155 C154 120.0 . .
C156 C155 H155 120.0 . .
C154 C155 H155 120.0 . .
C155 C156 C151 120.0 . .
C155 C156 H156 120.0 . .
C151 C156 H156 120.0 . .
C162 C161 C166 120.0 . .
C162 C161 C151 120.9(6) . .
C166 C161 C151 119.1(6) . .
C161 C162 C163 120.0 . .
C161 C162 H162 120.0 . .
C163 C162 H162 120.0 . .
C164 C163 C162 120.0 . .
C164 C163 C146 121.9(6) . .
C162 C163 C146 118.1(6) . .
C163 C164 C165 120.0 . .
C163 C164 H164 120.0 . .
C165 C164 H164 120.0 . .
C166 C165 C164 120.0 . .
C166 C165 H165 120.0 . .
C164 C165 H165 120.0 . .
C165 C166 C161 120.0 . .
C165 C166 H166 120.0 . .
C161 C166 H166 120.0 . .
C212 N211 C216 120.0 . .
C212 N211 Cd2 115.8(4) . .
C216 N211 Cd2 123.8(4) . .
C223 C212 C213 123.3(6) . .
C223 C212 N211 116.6(6) . .
C213 C212 N211 120.0 . .
C212 C213 C214 120.0 . .
C212 C213 H213 120.0 . .
C214 C213 H213 120.0 . .
C215 C214 C213 120.0 . .
C215 C214 H214 120.0 . .
C213 C214 H214 120.0 . .
C214 C215 C216 120.0 . .
C214 C215 H215 120.0 . .
C216 C215 H215 120.0 . .
C215 C216 N211 120.0 . .
C215 C216 H216 120.0 . .
N211 C216 H216 120.0 . .
C226 N221 C225 127.7(7) . .
C226 N221 N222 124.1(7) . .
C225 N221 N222 108.0 . .
C223 N222 N221 108.0 . .
C223 N222 Cd2 110.3(4) . .
N221 N222 Cd2 141.3(4) . .
C212 C223 C224 128.0(6) . .
C212 C223 N222 124.0(6) . .
C224 C223 N222 108.0 . .
C223 C224 C225 108.0 . .
C223 C224 H224 126.0 . .
C225 C224 H224 126.0 . .
N221 C225 C224 108.0 . .
N221 C225 H225 126.0 . .
C224 C225 H225 126.0 . .
N221 C226 C253 110.9(6) . .
N221 C226 H22A 109.5 . .
C253 C226 H22A 109.5 . .
N221 C226 H22B 109.5 . .
C253 C226 H22B 109.5 . .
H22A C226 H22B 108.1 . .
C236 N231 C232 115.7(9) . .
C236 N231 Cd2 127.2(7) . .
C232 N231 Cd2 116.7(6) . .
C233 C232 C243 121.8(11) . .
C233 C232 N231 121.3(10) . .
C243 C232 N231 116.8(9) . .
C232 C233 C234 120.7(11) . .
C232 C233 H233 119.6 . .
C234 C233 H233 119.6 . .
C235 C234 C233 118.0(11) . .
C235 C234 H234 121.0 . .
C233 C234 H234 121.0 . .
C234 C235 C236 121.8(11) . .
C234 C235 H235 119.1 . .
C236 C235 H235 119.1 . .
C235 C236 N231 122.4(11) . .
C235 C236 H236 118.8 . .
N231 C236 H236 118.8 . .
C246 N241 C245 130.6 . .
C246 N241 N242 121.4 . .
C245 N241 N242 108.0 . .
C243 N242 N241 108.0 . .
C243 N242 Cd2 112.3(3) . .
N241 N242 Cd2 138.9(3) . .
C232 C243 N242 120.6(6) . .
C232 C243 C244 131.4(6) . .
N242 C243 C244 108.0 . .
C243 C244 C245 108.0 . .
C243 C244 H244 126.0 . .
C245 C244 H244 126.0 . .
C244 C245 N241 108.0 . .
C244 C245 H245 126.0 . .
N241 C245 H245 126.0 . .
N241 C246 C263 117.3(4) . .
N241 C246 H24A 108.0 . .
C263 C246 H24A 108.0 . .
N241 C246 H24B 108.0 . .
C263 C246 H24B 108.0 . .
H24A C246 H24B 107.2 . .
C252 C251 C256 120.0 . .
C252 C251 C261 120.6(5) . 11_566
C256 C251 C261 119.3(5) . 11_566
C251 C252 C253 120.0 . .
C251 C252 H252 120.0 . .
C253 C252 H252 120.0 . .
C254 C253 C252 120.0 . .
C254 C253 C226 119.4(5) . .
C252 C253 C226 120.4(5) . .
C255 C254 C253 120.0 . .
C255 C254 H254 120.0 . .
C253 C254 H254 120.0 . .
C254 C255 C256 120.0 . .
C254 C255 H255 120.0 . .
C256 C255 H255 120.0 . .
C255 C256 C251 120.0 . .
C255 C256 H256 120.0 . .
C251 C256 H256 120.0 . .
C262 C261 C266 120.0 . .
C262 C261 C251 122.2(5) . 8_656
C266 C261 C251 117.8(5) . 8_656
C261 C262 C263 120.0 . .
C261 C262 H262 120.0 . .
C263 C262 H262 120.0 . .
C262 C263 C264 120.0 . .
C262 C263 C246 117.9(5) . .
C264 C263 C246 122.1(5) . .
C265 C264 C263 120.0 . .
C265 C264 H264 120.0 . .
C263 C264 H264 120.0 . .
C264 C265 C266 120.0 . .
C264 C265 H265 120.0 . .
C266 C265 H265 120.0 . .
C265 C266 C261 120.0 . .
C265 C266 H266 120.0 . .
C261 C266 H266 120.0 . .
C67 B1 C67 113.1(12) 3_656 .
C67 B1 C61 105.0(5) 3_656 .
C67 B1 C61 112.4(5) . .
C67 B1 C61 112.4(5) 3_656 3_656
C67 B1 C61 105.0(5) . 3_656
C61 B1 C61 109.1(11) . 3_656
C62 C61 C66 120.0 . .
C62 C61 B1 118.9(7) . .
C66 C61 B1 121.1(7) . .
C63 C62 C61 120.0 . .
C63 C62 H62 120.0 . .
C61 C62 H62 120.0 . .
C62 C63 C64 120.0 . .
C62 C63 H63 120.0 . .
C64 C63 H63 120.0 . .
C65 C64 C63 120.0 . .
C65 C64 H64 120.0 . .
C63 C64 H64 120.0 . .
C64 C65 C66 120.0 . .
C64 C65 H65 120.0 . .
C66 C65 H65 120.0 . .
C65 C66 C61 120.0 . .
C65 C66 H66 120.0 . .
C61 C66 H66 120.0 . .
C68 C67 C72 120.0 . .
C68 C67 B1 121.1(7) . .
C72 C67 B1 118.4(8) . .
C67 C68 C69 120.0 . .
C67 C68 H68 120.0 . .
C69 C68 H68 120.0 . .
C70 C69 C68 120.0 . .
C70 C69 H69 120.0 . .
C68 C69 H69 120.0 . .
C69 C70 C71 120.0 . .
C69 C70 H70 120.0 . .
C71 C70 H70 120.0 . .
C72 C71 C70 120.0 . .
C72 C71 H71 120.0 . .
C70 C71 H71 120.0 . .
C71 C72 C67 120.0 . .
C71 C72 H72 120.0 . .
C67 C72 H72 120.0 . .
F22 B21 F22 109.3(7) 8_656 .
F22 B21 F22 109.3(7) 8_656 11_566
F22 B21 F22 109.3(7) . 11_566
F22 B21 F23 109.6(7) 8_656 .
F22 B21 F23 109.6(7) . .
F22 B21 F23 109.6(7) 11_566 .
F33X B31X F32X 112.6(13) . .
F33X B31X F34X 111.1(13) . .
F32X B31X F34X 110.7(13) . .
F33X B31X F35X 109.5(13) . .
F32X B31X F35X 107.5(12) . .
F34X B31X F35X 105.1(12) . .
F32Y B31Y F33Y 110.9(14) . .
F32Y B31Y F34Y 109.5(14) . .
F33Y B31Y F34Y 109.6(14) . .
F32Y B31Y F35Y 110.3(14) . .
F33Y B31Y F35Y 109.6(14) . .
F34Y B31Y F35Y 106.9(14) . .
F33Z B31Z F34Z 109.9(14) . .
F33Z B31Z F32Z 110.8(14) . .
F34Z B31Z F32Z 109.4(14) . .
F33Z B31Z F35Z 109.6(14) . .
F34Z B31Z F35Z 108.6(14) . .
F32Z B31Z F35Z 108.5(14) . .

loop_
_geom_bond_atom_site_label_1
_geom_bond_atom_site_label_2
_geom_bond_distance
_geom_bond_site_symmetry_2
Cd1 N122 2.305(6) .
Cd1 N122 2.305(13) 8_656
Cd1 N122 2.305(12) 11_566
Cd1 N111 2.346(6) 11_566
Cd1 N111 2.346(6) 8_656
Cd1 N111 2.346(6) .
Cd2 N231 2.293(8) .
Cd2 N211 2.317(5) .
Cd2 N242 2.332(4) .
Cd2 N222 2.343(6) .
Cd2 N142 2.352(6) .
Cd2 N131 2.356(5) .
N111 C112 1.3900 .
N111 C116 1.3900 .
C112 C123 1.34(2) 11_566
C112 C113 1.3900 .
C113 C114 1.3900 .
C113 H113 0.9500 .
C114 C115 1.3900 .
C114 H114 0.9500 .
C115 C116 1.3900 .
C115 H115 0.9500 .
C116 H116 0.9500 .
N121 C126 1.387(13) .
N121 C125 1.4200 .
N121 N122 1.4200 .
N122 C123 1.4200 .
C123 C112 1.34(3) 8_656
C123 C124 1.4200 .
C124 C125 1.4200 .
C124 H124 0.9500 .
C125 H125 0.9500 .
C126 C153 1.543(12) .
C126 H12A 0.9900 .
C126 H12B 0.9900 .
N131 C132 1.3900 .
N131 C136 1.3900 .
C132 C143 1.352(8) .
C132 C133 1.3900 .
C133 C134 1.3900 .
C133 H133 0.9500 .
C134 C135 1.3900 .
C134 H134 0.9500 .
C135 C136 1.3900 .
C135 H135 0.9500 .
C136 H136 0.9500 .
N141 C146 1.390(13) .
N141 N142 1.4200 .
N141 C145 1.4200 .
N142 C143 1.4200 .
C143 C144 1.4200 .
C144 C145 1.4200 .
C144 H144 0.9500 .
C145 H145 0.9500 .
C146 C163 1.533(13) .
C146 H14A 0.9900 .
C146 H14B 0.9900 .
C151 C152 1.3900 .
C151 C156 1.3900 .
C151 C161 1.498(8) .
C152 C153 1.3900 .
C152 H152 0.9500 .
C153 C154 1.3900 .
C154 C155 1.3900 .
C154 H154 0.9500 .
C155 C156 1.3900 .
C155 H155 0.9500 .
C156 H156 0.9500 .
C161 C162 1.3900 .
C161 C166 1.3900 .
C162 C163 1.3900 .
C162 H162 0.9500 .
C163 C164 1.3900 .
C164 C165 1.3900 .
C164 H164 0.9500 .
C165 C166 1.3900 .
C165 H165 0.9500 .
C166 H166 0.9500 .
N211 C212 1.3900 .
N211 C216 1.3900 .
C212 C223 1.347(7) .
C212 C213 1.3900 .
C213 C214 1.3900 .
C213 H213 0.9500 .
C214 C215 1.3900 .
C214 H214 0.9500 .
C215 C216 1.3900 .
C215 H215 0.9500 .
C216 H216 0.9500 .
N221 C226 1.389(2) .
N221 C225 1.4200 .
N221 N222 1.4200 .
N222 C223 1.4200 .
C223 C224 1.4200 .
C224 C225 1.4200 .
C224 H224 0.9500 .
C225 H225 0.9500 .
C226 C253 1.540(2) .
C226 H22A 0.9900 .
C226 H22B 0.9900 .
N231 C236 1.368(13) .
N231 C232 1.392(14) .
C232 C233 1.340(15) .
C232 C243 1.385(12) .
C233 C234 1.389(15) .
C233 H233 0.9500 .
C234 C235 1.322(15) .
C234 H234 0.9500 .
C235 C236 1.344(15) .
C235 H235 0.9500 .
C236 H236 0.9500 .
N241 C246 1.3751 .
N241 C245 1.4200 .
N241 N242 1.4200 .
N242 C243 1.4200 .
C243 C244 1.4200 .
C244 C245 1.4200 .
C244 H244 0.9500 .
C245 H245 0.9500 .
C246 C263 1.497(9) .
C246 H24A 0.9900 .
C246 H24B 0.9900 .
C251 C252 1.3900 .
C251 C256 1.3900 .
C251 C261 1.516(6) 11_566
C252 C253 1.3900 .
C252 H252 0.9500 .
C253 C254 1.3900 .
C254 C255 1.3900 .
C254 H254 0.9500 .
C255 C256 1.3900 .
C255 H255 0.9500 .
C256 H256 0.9500 .
C261 C262 1.3900 .
C261 C266 1.3900 .
C261 C251 1.516(6) 8_656
C262 C263 1.3900 .
C262 H262 0.9500 .
C263 C264 1.3900 .
C264 C265 1.3900 .
C264 H264 0.9500 .
C265 C266 1.3900 .
C265 H265 0.9500 .
C266 H266 0.9500 .
B1 C67 1.685(11) 3_656
B1 C67 1.685(11) .
B1 C61 1.718(11) .
B1 C61 1.718(11) 3_656
C61 C62 1.3900 .
C61 C66 1.3900 .
C62 C63 1.3900 .
C62 H62 0.9500 .
C63 C64 1.3900 .
C63 H63 0.9500 .
C64 C65 1.3900 .
C64 H64 0.9500 .
C65 C66 1.3900 .
C65 H65 0.9500 .
C66 H66 0.9500 .
C67 C68 1.3900 .
C67 C72 1.3900 .
C68 C69 1.3900 .
C68 H68 0.9500 .
C69 C70 1.3900 .
C69 H69 0.9500 .
C70 C71 1.3900 .
C70 H70 0.9500 .
C71 C72 1.3900 .
C71 H71 0.9500 .
C72 H72 0.9500 .
B21 F22 1.383(8) 8_656
B21 F22 1.383(8) .
B21 F22 1.383(8) 11_566
B21 F23 1.421(16) .
B31X F33X 1.355(16) .
B31X F32X 1.359(16) .
B31X F34X 1.395(17) .
B31X F35X 1.439(17) .
B31Y F32Y 1.385(19) .
B31Y F33Y 1.399(19) .
B31Y F34Y 1.429(19) .
B31Y F35Y 1.431(19) .
B31Z F33Z 1.407(19) .
B31Z F34Z 1.418(19) .
B31Z F32Z 1.420(19) .
B31Z F35Z 1.446(19) .

loop_
_geom_torsion_atom_site_label_1
_geom_torsion_atom_site_label_2
_geom_torsion_atom_site_label_3
_geom_torsion_atom_site_label_4
_geom_torsion
_geom_torsion_site_symmetry_1
_geom_torsion_site_symmetry_4
N122 Cd1 N111 C112 -73.1(13) . .
N122 Cd1 N111 C112 104.1(7) 8_656 .
N122 Cd1 N111 C112 -0.6(7) 11_566 .
N111 Cd1 N111 C112 175.0(5) 11_566 .
N111 Cd1 N111 C112 -89.6(6) 8_656 .
N122 Cd1 N111 C116 108.4(12) . .
N122 Cd1 N111 C116 -74.4(7) 8_656 .
N122 Cd1 N111 C116 -179.1(8) 11_566 .
N111 Cd1 N111 C116 -3.5(6) 11_566 .
N111 Cd1 N111 C116 91.9(4) 8_656 .
C116 N111 C112 C123 -176.9(16) . 11_566
Cd1 N111 C112 C123 4.5(15) . 11_566
C116 N111 C112 C113 0.0 . .
Cd1 N111 C112 C113 -178.6(6) . .
C123 C112 C113 C114 176.7(17) 11_566 .
N111 C112 C113 C114 0.0 . .
C112 C113 C114 C115 0.0 . .
C113 C114 C115 C116 0.0 . .
C114 C115 C116 N111 0.0 . .
C112 N111 C116 C115 0.0 . .
Cd1 N111 C116 C115 178.5(6) . .
C126 N121 N122 C123 -174.9(8) . .
C125 N121 N122 C123 0.0 . .
C126 N121 N122 Cd1 5.4(10) . .
C125 N121 N122 Cd1 -179.8(6) . .
N122 Cd1 N122 C123 162.3(5) 8_656 .
N122 Cd1 N122 C123 -88.9(8) 11_566 .
N111 Cd1 N122 C123 91.8(4) 11_566 .
N111 Cd1 N122 C123 -3.1(4) 8_656 .
N111 Cd1 N122 C123 -20.6(13) . .
N122 Cd1 N122 N121 -17.9(8) 8_656 .
N122 Cd1 N122 N121 90.8(3) 11_566 .
N111 Cd1 N122 N121 -88.4(6) 11_566 .
N111 Cd1 N122 N121 176.6(6) 8_656 .
N111 Cd1 N122 N121 159.2(11) . .
N121 N122 C123 C112 -172.7(16) . 8_656
Cd1 N122 C123 C112 7.1(15) . 8_656
N121 N122 C123 C124 0.0 . .
Cd1 N122 C123 C124 179.8(5) . .
C112 C123 C124 C125 171.6(19) 8_656 .
N122 C123 C124 C125 0.0 . .
C126 N121 C125 C124 174.2(10) . .
N122 N121 C125 C124 0.0 . .
C123 C124 C125 N121 0.0 . .
C125 N121 C126 C153 -88.9(12) . .
N122 N121 C126 C153 84.6(10) . .
N231 Cd2 N131 C132 -107.0(4) . .
N211 Cd2 N131 C132 72.8(4) . .
N242 Cd2 N131 C132 -71.9(8) . .
N222 Cd2 N131 C132 145.5(4) . .
N142 Cd2 N131 C132 -10.7(4) . .
N231 Cd2 N131 C136 84.6(4) . .
N211 Cd2 N131 C136 -95.6(4) . .
N242 Cd2 N131 C136 119.8(7) . .
N222 Cd2 N131 C136 -22.8(4) . .
N142 Cd2 N131 C136 -179.0(5) . .
C136 N131 C132 C143 -177.4(8) . .
Cd2 N131 C132 C143 13.8(8) . .
C136 N131 C132 C133 0.0 . .
Cd2 N131 C132 C133 -168.8(4) . .
C143 C132 C133 C134 177.4(8) . .
N131 C132 C133 C134 0.0 . .
C132 C133 C134 C135 0.0 . .
C133 C134 C135 C136 0.0 . .
C134 C135 C136 N131 0.0 . .
C132 N131 C136 C135 0.0 . .
Cd2 N131 C136 C135 167.8(4) . .
C146 N141 N142 C143 -176.6(10) . .
C145 N141 N142 C143 0.0 . .
C146 N141 N142 Cd2 5.2(11) . .
C145 N141 N142 Cd2 -178.2(8) . .
N231 Cd2 N142 N141 -85.7(7) . .
N211 Cd2 N142 N141 88.4(7) . .
N242 Cd2 N142 N141 -12.1(7) . .
N222 Cd2 N142 N141 134.2(6) . .
N131 Cd2 N142 N141 -174.6(7) . .
N231 Cd2 N142 C143 96.2(5) . .
N211 Cd2 N142 C143 -89.7(5) . .
N242 Cd2 N142 C143 169.8(4) . .
N222 Cd2 N142 C143 -43.9(7) . .
N131 Cd2 N142 C143 7.3(4) . .
N131 C132 C143 N142 -7.2(10) . .
C133 C132 C143 N142 175.5(5) . .
N131 C132 C143 C144 170.4(7) . .
C133 C132 C143 C144 -7.0(11) . .
N141 N142 C143 C132 178.2(9) . .
Cd2 N142 C143 C132 -3.2(8) . .
N141 N142 C143 C144 0.0 . .
Cd2 N142 C143 C144 178.6(6) . .
C132 C143 C144 C145 -177.7(11) . .
N142 C143 C144 C145 0.0 . .
C146 N141 C145 C144 176.3(11) . .
N142 N141 C145 C144 0.0 . .
C143 C144 C145 N141 0.0 . .
N142 N141 C146 C163 91.6(11) . .
C145 N141 C146 C163 -84.2(12) . .
C156 C151 C152 C153 0.0 . .
C161 C151 C152 C153 -179.7(7) . .
C151 C152 C153 C154 0.0 . .
C151 C152 C153 C126 179.6(9) . .
N121 C126 C153 C152 178.4(7) . .
N121 C126 C153 C154 -2.0(13) . .
C152 C153 C154 C155 0.0 . .
C126 C153 C154 C155 -179.6(9) . .
C153 C154 C155 C156 0.0 . .
C154 C155 C156 C151 0.0 . .
C152 C151 C156 C155 0.0 . .
C161 C151 C156 C155 179.7(8) . .
C152 C151 C161 C162 37.1(8) . .
C156 C151 C161 C162 -142.6(5) . .
C152 C151 C161 C166 -143.4(5) . .
C156 C151 C161 C166 36.8(8) . .
C166 C161 C162 C163 0.0 . .
C151 C161 C162 C163 179.4(8) . .
C161 C162 C163 C164 0.0 . .
C161 C162 C163 C146 179.8(9) . .
N141 C146 C163 C164 -2.5(14) . .
N141 C146 C163 C162 177.7(7) . .
C162 C163 C164 C165 0.0 . .
C146 C163 C164 C165 -179.8(10) . .
C163 C164 C165 C166 0.0 . .
C164 C165 C166 C161 0.0 . .
C162 C161 C166 C165 0.0 . .
C151 C161 C166 C165 -179.4(8) . .
N231 Cd2 N211 C212 -97(3) . .
N242 Cd2 N211 C212 -106.5(3) . .
N222 Cd2 N211 C212 -2.6(3) . .
N142 Cd2 N211 C212 154.6(4) . .
N131 Cd2 N211 C212 85.1(4) . .
N231 Cd2 N211 C216 90(3) . .
N242 Cd2 N211 C216 80.5(4) . .
N222 Cd2 N211 C216 -175.6(4) . .
N142 Cd2 N211 C216 -18.4(4) . .
N131 Cd2 N211 C216 -87.9(4) . .
C216 N211 C212 C223 179.0(7) . .
Cd2 N211 C212 C223 5.7(6) . .
C216 N211 C212 C213 0.0 . .
Cd2 N211 C212 C213 -173.3(4) . .
C223 C212 C213 C214 -178.9(7) . .
N211 C212 C213 C214 0.0 . .
C212 C213 C214 C215 0.0 . .
C213 C214 C215 C216 0.0 . .
C214 C215 C216 N211 0.0 . .
C212 N211 C216 C215 0.0 . .
Cd2 N211 C216 C215 172.7(4) . .
C226 N221 N222 C223 175.4(7) . .
C225 N221 N222 C223 0.0 . .
C226 N221 N222 Cd2 -12.6(10) . .
C225 N221 N222 Cd2 172.0(7) . .
N231 Cd2 N222 C223 173.0(4) . .
N211 Cd2 N222 C223 -0.6(4) . .
N242 Cd2 N222 C223 96.3(4) . .
N142 Cd2 N222 C223 -48.9(6) . .
N131 Cd2 N222 C223 -96.1(4) . .
N231 Cd2 N222 N221 1.1(7) . .
N211 Cd2 N222 N221 -172.5(7) . .
N242 Cd2 N222 N221 -75.6(7) . .
N142 Cd2 N222 N221 139.1(6) . .
N131 Cd2 N222 N221 92.0(7) . .
C213 C212 C223 C224 -9.2(9) . .
N211 C212 C223 C224 171.8(5) . .
C213 C212 C223 N222 172.1(4) . .
N211 C212 C223 N222 -6.8(8) . .
N221 N222 C223 C212 178.9(8) . .
Cd2 N222 C223 C212 4.2(7) . .
N221 N222 C223 C224 0.0 . .
Cd2 N222 C223 C224 -174.7(5) . .
C212 C223 C224 C225 -178.8(8) . .
N222 C223 C224 C225 0.0 . .
C226 N221 C225 C224 -175.1(8) . .
N222 N221 C225 C224 0.0 . .
C223 C224 C225 N221 0.0 . .
C225 N221 C226 C253 -111.5(8) . .
N222 N221 C226 C253 74.1(10) . .
N211 Cd2 N231 C236 178(39) . .
N242 Cd2 N231 C236 -172.2(10) . .
N222 Cd2 N231 C236 85.6(10) . .
N142 Cd2 N231 C236 -74.1(10) . .
N131 Cd2 N231 C236 -4.0(10) . .
N211 Cd2 N231 C232 -10(3) . .
N242 Cd2 N231 C232 0.1(8) . .
N222 Cd2 N231 C232 -102.1(8) . .
N142 Cd2 N231 C232 98.2(8) . .
N131 Cd2 N231 C232 168.3(8) . .
C236 N231 C232 C233 1.6(18) . .
Cd2 N231 C232 C233 -171.7(10) . .
C236 N231 C232 C243 178.4(10) . .
Cd2 N231 C232 C243 5.1(14) . .
C243 C232 C233 C234 179.9(11) . .
N231 C232 C233 C234 -4(2) . .
C232 C233 C234 C235 2(2) . .
C233 C234 C235 C236 2(2) . .
C234 C235 C236 N231 -4(2) . .
C232 N231 C236 C235 2.1(18) . .
Cd2 N231 C236 C235 174.5(10) . .
C246 N241 N242 C243 179.5 . .
C245 N241 N242 C243 0.0 . .
C246 N241 N242 Cd2 -12.3(7) . .
C245 N241 N242 Cd2 168.1(7) . .
N231 Cd2 N242 C243 -5.1(3) . .
N211 Cd2 N242 C243 173.8(3) . .
N222 Cd2 N242 C243 98.6(3) . .
N142 Cd2 N242 C243 -98.8(3) . .
N131 Cd2 N242 C243 -42.1(8) . .
N231 Cd2 N242 N241 -172.9(7) . .
N211 Cd2 N242 N241 6.0(6) . .
N222 Cd2 N242 N241 -69.2(6) . .
N142 Cd2 N242 N241 93.4(6) . .
N131 Cd2 N242 N241 150.1(7) . .
C233 C232 C243 N242 166.3(10) . .
N231 C232 C243 N242 -10.5(14) . .
C233 C232 C243 C244 -11.5(18) . .
N231 C232 C243 C244 171.8(8) . .
N241 N242 C243 C232 -178.2(9) . .
Cd2 N242 C243 C232 10.2(8) . .
N241 N242 C243 C244 0.0 . .
Cd2 N242 C243 C244 -171.6(5) . .
C232 C243 C244 C245 177.9(10) . .
N242 C243 C244 C245 0.0 . .
C243 C244 C245 N241 0.0 . .
C246 N241 C245 C244 -179.5 . .
N242 N241 C245 C244 0.0 . .
C245 N241 C246 C263 -99.0(6) . .
N242 N241 C246 C263 81.6(6) . .
C256 C251 C252 C253 0.0 . .
C261 C251 C252 C253 177.7(6) 11_566 .
C251 C252 C253 C254 0.0 . .
C251 C252 C253 C226 175.1(8) . .
N221 C226 C253 C254 -149.9(7) . .
N221 C226 C253 C252 35.0(11) . .
C252 C253 C254 C255 0.0 . .
C226 C253 C254 C255 -175.2(8) . .
C253 C254 C255 C256 0.0 . .
C254 C255 C256 C251 0.0 . .
C252 C251 C256 C255 0.0 . .
C261 C251 C256 C255 -177.8(6) 11_566 .
C266 C261 C262 C263 0.0 . .
C251 C261 C262 C263 178.7(6) 8_656 .
C261 C262 C263 C264 0.0 . .
C261 C262 C263 C246 -177.5(6) . .
N241 C246 C263 C262 -177.5(3) . .
N241 C246 C263 C264 5.0(7) . .
C262 C263 C264 C265 0.0 . .
C246 C263 C264 C265 177.4(6) . .
C263 C264 C265 C266 0.0 . .
C264 C265 C266 C261 0.0 . .
C262 C261 C266 C265 0.0 . .
C251 C261 C266 C265 -178.7(6) 8_656 .
C67 B1 C61 C62 82.9(10) 3_656 .
C67 B1 C61 C62 -153.8(8) . .
C61 B1 C61 C62 -37.7(5) 3_656 .
C67 B1 C61 C66 -96.8(8) 3_656 .
C67 B1 C61 C66 26.5(11) . .
C61 B1 C61 C66 142.5(8) 3_656 .
C66 C61 C62 C63 0.0 . .
B1 C61 C62 C63 -179.8(9) . .
C61 C62 C63 C64 0.0 . .
C62 C63 C64 C65 0.0 . .
C63 C64 C65 C66 0.0 . .
C64 C65 C66 C61 0.0 . .
C62 C61 C66 C65 0.0 . .
B1 C61 C66 C65 179.7(10) . .
C67 B1 C67 C68 35.5(4) 3_656 .
C61 B1 C67 C68 -83.2(10) . .
C61 B1 C67 C68 158.4(7) 3_656 .
C67 B1 C67 C72 -152.8(6) 3_656 .
C61 B1 C67 C72 88.5(8) . .
C61 B1 C67 C72 -29.9(9) 3_656 .
C72 C67 C68 C69 0.0 . .
B1 C67 C68 C69 171.6(8) . .
C67 C68 C69 C70 0.0 . .
C68 C69 C70 C71 0.0 . .
C69 C70 C71 C72 0.0 . .
C70 C71 C72 C67 0.0 . .
C68 C67 C72 C71 0.0 . .
B1 C67 C72 C71 -171.8(7) . .
